data_4108108
loop_
_publ_author_name
'Liang Deng'
'R. H. Holm'

_publ_section_title
;
 Stabilization of Fully Reduced Iron-Sulfur Clusters by Carbene Ligation:
 The [FenSn]0 Oxidation Levels (n= 4, 8)
;
_journal_name_full 'Journal of the American Chemical Society'
_journal_page_first 9878
_journal_page_last 9886
_journal_paper_doi 10.1021/ja802111w
_journal_volume 130
_journal_year 2008
_chemical_formula_sum 'C44 H80 Fe4 N8 S4'
_chemical_formula_weight 1072.80
_chemical_name_systematic
;
 ?
;
_space_group_IT_number 9
_symmetry_cell_setting monoclinic
_symmetry_space_group_name_Hall 'C -2yc'
_symmetry_space_group_name_H-M 'C 1 c 1'
_atom_sites_solution_hydrogens geom
_atom_sites_solution_primary direct
_atom_sites_solution_secondary difmap
_audit_creation_method SHELXL-97
_cell_angle_alpha 90.00
_cell_angle_beta 96.635(2)
_cell_angle_gamma 90.00
_cell_formula_units_Z 4
_cell_length_a 14.470(2)
_cell_length_b 20.703(4)
_cell_length_c 18.767(3)
_cell_measurement_reflns_used 9894
_cell_measurement_temperature 193(2)
_cell_measurement_theta_max 27.90
_cell_measurement_theta_min 2.18
_cell_volume 5584.4(16)
_computing_cell_refinement 'Bruker SMART'
_computing_data_collection 'Bruker SMART'
_computing_data_reduction 'Bruker SAINT'
_computing_molecular_graphics 'Bruker SHELXTL'
_computing_publication_material 'Bruker SHELXTL'
_computing_structure_refinement 'SHELXL-97 (Sheldrick, 1997)'
_computing_structure_solution 'SHELXS-97 (Sheldrick, 1990)'
_diffrn_ambient_temperature 193(2)
_diffrn_detector_area_resol_mean 836.6
_diffrn_measured_fraction_theta_full 0.999
_diffrn_measured_fraction_theta_max 0.999
_diffrn_measurement_device_type 'Bruker CC'
_diffrn_measurement_method '\w, 0.3 deg'
_diffrn_radiation_monochromator graphite
_diffrn_radiation_source 'fine-focus sealed tube'
_diffrn_radiation_type MoK\a
_diffrn_radiation_wavelength 0.71073
_diffrn_reflns_av_R_equivalents 0.0291
_diffrn_reflns_av_sigmaI/netI 0.0209
_diffrn_reflns_limit_h_max 17
_diffrn_reflns_limit_h_min -14
_diffrn_reflns_limit_k_max 16
_diffrn_reflns_limit_k_min -24
_diffrn_reflns_limit_l_max 22
_diffrn_reflns_limit_l_min -19
_diffrn_reflns_number 15497
_diffrn_reflns_theta_full 25.01
_diffrn_reflns_theta_max 25.01
_diffrn_reflns_theta_min 1.72
_diffrn_standards_decay_% <1
_diffrn_standards_interval_count 0
_diffrn_standards_number 0
_exptl_absorpt_coefficient_mu 1.203
_exptl_absorpt_correction_T_max 0.6446
_exptl_absorpt_correction_T_min 0.5321
_exptl_absorpt_correction_type SADABS
_exptl_crystal_colour RED
_exptl_crystal_density_diffrn 1.276
_exptl_crystal_density_meas 0
_exptl_crystal_description BLOCK
_exptl_crystal_F_000 2272
_exptl_crystal_size_max 0.60
_exptl_crystal_size_mid 0.50
_exptl_crystal_size_min 0.40
_refine_diff_density_max 0.318
_refine_diff_density_min -0.328
_refine_diff_density_rms 0.047
_refine_ls_abs_structure_details 'Flack H D (1983), Acta Cryst. A39, 876-881'
_refine_ls_abs_structure_Flack -0.005(8)
_refine_ls_extinction_method none
_refine_ls_goodness_of_fit_ref 1.035
_refine_ls_hydrogen_treatment mixed
_refine_ls_matrix_type full
_refine_ls_number_parameters 589
_refine_ls_number_reflns 8489
_refine_ls_number_restraints 2
_refine_ls_restrained_S_all 1.034
_refine_ls_R_factor_all 0.0255
_refine_ls_R_factor_gt 0.0251
_refine_ls_shift/su_max 5.539
_refine_ls_shift/su_mean 0.058
_refine_ls_structure_factor_coef Fsqd
_refine_ls_weighting_details 'calc w=1/[\s^2^(Fo^2^)+(0.0499P)^2^+0.7377P] where P=(Fo^2^+2Fc^2^)/3'
_refine_ls_weighting_scheme calc
_refine_ls_wR_factor_gt 0.0663
_refine_ls_wR_factor_ref 0.0666
_reflns_number_gt 8352
_reflns_number_total 8489
_reflns_threshold_expression >2sigma(I)
_cod_data_source_file ja802111w-file003_3.cif
_cod_data_source_block 5
_cod_original_cell_volume 5584.7(16)
_cod_database_code 4108108

loop_
_symmetry_equiv_pos_as_xyz
'x, y, z'
'x, -y, z+1/2'
'x+1/2, y+1/2, z'
'x+1/2, -y+1/2, z+1/2'

loop_
_atom_site_label
_atom_site_type_symbol
_atom_site_fract_x
_atom_site_fract_y
_atom_site_fract_z
_atom_site_U_iso_or_equiv
_atom_site_adp_type
_atom_site_occupancy
_atom_site_symmetry_multiplicity
_atom_site_calc_flag
_atom_site_refinement_flags
Fe1 Fe 0.07605(2) 0.290655(15) 0.374523(18) 0.03527(8) Uani 1 1 d .
Fe2 Fe 0.22330(2) 0.214581(16) 0.352647(19) 0.03748(8) Uani 1 1 d .
Fe3 Fe 0.17904(2) 0.243695(15) 0.485346(18) 0.03592(8) Uani 1 1 d .
Fe4 Fe 0.06841(2) 0.165130(15) 0.407019(18) 0.03432(8) Uani 1 1 d .
S1 S 0.07703(4) 0.20617(3) 0.29206(3) 0.03866(13) Uani 1 1 d .
S2 S 0.23269(4) 0.31659(3) 0.40589(4) 0.04203(14) Uani 1 1 d .
S3 S 0.01441(4) 0.24909(3) 0.47420(4) 0.04007(14) Uani 1 1 d .
S4 S 0.22338(4) 0.14205(3) 0.44608(3) 0.03955(13) Uani 1 1 d .
C1 C 0.01209(17) 0.37683(12) 0.33155(14) 0.0404(5) Uani 1 1 d .
C2 C 0.33777(17) 0.20332(12) 0.29700(14) 0.0388(5) Uani 1 1 d .
C3 C 0.22281(19) 0.25460(12) 0.59599(15) 0.0427(6) Uani 1 1 d .
C4 C -0.02505(15) 0.08549(10) 0.39917(14) 0.0352(5) Uani 1 1 d .
C5 C 0.0635(3) 0.36390(16) 0.21140(19) 0.0655(9) Uani 1 1 d .
H5 H 0.098(3) 0.328(2) 0.238(2) 0.079 Uiso 1 1 calc .
C6 C -0.0038(4) 0.3327(2) 0.1547(2) 0.0904(13) Uani 1 1 d .
H6A H -0.0518 0.3098 0.1775 0.136 Uiso 1 1 calc R
H6B H 0.0295 0.3021 0.1272 0.136 Uiso 1 1 calc R
H6C H -0.0330 0.3660 0.1225 0.136 Uiso 1 1 calc R
C7 C 0.1357(3) 0.4038(3) 0.1805(3) 0.1088(18) Uani 1 1 d .
H7A H 0.1051 0.4383 0.1507 0.163 Uiso 1 1 calc R
H7B H 0.1714 0.3764 0.1511 0.163 Uiso 1 1 calc R
H7C H 0.1778 0.4229 0.2196 0.163 Uiso 1 1 calc R
C8 C -0.05069(19) 0.41665(13) 0.43981(15) 0.0455(6) Uani 1 1 d .
H8 H -0.027(2) 0.3729(17) 0.4556(18) 0.055 Uiso 1 1 calc .
C9 C 0.0100(3) 0.4648(2) 0.4851(2) 0.0841(12) Uani 1 1 d .
H9A H 0.0746 0.4606 0.4747 0.126 Uiso 1 1 calc R
H9B H 0.0066 0.4560 0.5361 0.126 Uiso 1 1 calc R
H9C H -0.0121 0.5087 0.4737 0.126 Uiso 1 1 calc R
C10 C -0.1517(3) 0.4183(2) 0.4524(2) 0.0807(11) Uani 1 1 d .
H10A H -0.1781 0.4606 0.4383 0.121 Uiso 1 1 calc R
H10B H -0.1568 0.4108 0.5033 0.121 Uiso 1 1 calc R
H10C H -0.1858 0.3846 0.4237 0.121 Uiso 1 1 calc R
C11 C -0.06486(19) 0.47220(13) 0.31666(16) 0.0486(6) Uani 1 1 d .
C12 C -0.0316(2) 0.45795(13) 0.25442(17) 0.0518(6) Uani 1 1 d .
C13 C -0.0416(3) 0.49659(17) 0.1865(2) 0.0738(10) Uani 1 1 d .
H13A H -0.0875 0.5310 0.1898 0.111 Uiso 1 1 calc R
H13B H -0.0626 0.4683 0.1459 0.111 Uiso 1 1 calc R
H13C H 0.0185 0.5157 0.1792 0.111 Uiso 1 1 calc R
C14 C -0.1200(3) 0.52963(15) 0.3335(2) 0.0692(9) Uani 1 1 d .
H14A H -0.1114 0.5642 0.2992 0.104 Uiso 1 1 calc R
H14B H -0.0989 0.5445 0.3822 0.104 Uiso 1 1 calc R
H14C H -0.1860 0.5180 0.3301 0.104 Uiso 1 1 calc R
C15 C 0.2587(2) 0.18726(17) 0.17488(16) 0.0573(7) Uani 1 1 d .
H15 H 0.206(3) 0.2006(18) 0.202(2) 0.069 Uiso 1 1 calc .
C16 C 0.2586(3) 0.2338(2) 0.1135(2) 0.0868(12) Uani 1 1 d .
H16A H 0.2706 0.2776 0.1322 0.130 Uiso 1 1 calc R
H16B H 0.1980 0.2326 0.0843 0.130 Uiso 1 1 calc R
H16C H 0.3073 0.2216 0.0838 0.130 Uiso 1 1 calc R
C17 C 0.2369(3) 0.1188(2) 0.1493(2) 0.0811(10) Uani 1 1 d .
H17A H 0.2842 0.1043 0.1195 0.122 Uiso 1 1 calc R
H17B H 0.1756 0.1178 0.1211 0.122 Uiso 1 1 calc R
H17C H 0.2369 0.0901 0.1909 0.122 Uiso 1 1 calc R
C18 C 0.4524(2) 0.22120(17) 0.40286(18) 0.0585(7) Uani 1 1 d .
H18 H 0.392(3) 0.2301(18) 0.423(2) 0.070 Uiso 1 1 calc .
C19 C 0.5069(4) 0.2844(2) 0.4092(3) 0.0947(14) Uani 1 1 d .
H19A H 0.5675 0.2781 0.3917 0.142 Uiso 1 1 calc R
H19B H 0.5162 0.2980 0.4596 0.142 Uiso 1 1 calc R
H19C H 0.4721 0.3178 0.3804 0.142 Uiso 1 1 calc R
C20 C 0.4988(3) 0.1679(2) 0.4479(2) 0.0839(11) Uani 1 1 d .
H20A H 0.4548 0.1323 0.4508 0.126 Uiso 1 1 calc R
H20B H 0.5189 0.1843 0.4962 0.126 Uiso 1 1 calc R
H20C H 0.5530 0.1524 0.4261 0.126 Uiso 1 1 calc R
C21 C 0.48655(19) 0.18885(16) 0.27612(18) 0.0540(7) Uani 1 1 d .
C22 C 0.4343(2) 0.18206(14) 0.21329(17) 0.0513(6) Uani 1 1 d .
C23 C 0.4652(2) 0.16907(17) 0.14119(19) 0.0634(8) Uani 1 1 d .
H23A H 0.4575 0.2083 0.1118 0.095 Uiso 1 1 calc R
H23B H 0.4275 0.1342 0.1175 0.095 Uiso 1 1 calc R
H23C H 0.5309 0.1563 0.1471 0.095 Uiso 1 1 calc R
C24 C 0.5904(2) 0.1801(3) 0.2924(3) 0.0862(12) Uani 1 1 d .
H24A H 0.6034 0.1402 0.3199 0.129 Uiso 1 1 calc R
H24B H 0.6168 0.2170 0.3205 0.129 Uiso 1 1 calc R
H24C H 0.6184 0.1775 0.2474 0.129 Uiso 1 1 calc R
C25 C 0.2846(2) 0.36567(16) 0.5946(2) 0.0627(8) Uani 1 1 d .
H25 H 0.249(3) 0.3620(19) 0.546(2) 0.075 Uiso 1 1 calc .
C26 C 0.3845(3) 0.3713(3) 0.5823(3) 0.1036(17) Uani 1 1 d .
H26A H 0.4233 0.3740 0.6286 0.155 Uiso 1 1 calc R
H26B H 0.3931 0.4102 0.5542 0.155 Uiso 1 1 calc R
H26C H 0.4025 0.3332 0.5561 0.155 Uiso 1 1 calc R
C27 C 0.2451(4) 0.42410(17) 0.6290(3) 0.0907(13) Uani 1 1 d .
H27A H 0.1836 0.4135 0.6428 0.136 Uiso 1 1 calc R
H27B H 0.2394 0.4600 0.5948 0.136 Uiso 1 1 calc R
H27C H 0.2867 0.4366 0.6717 0.136 Uiso 1 1 calc R
C28 C 0.1654(3) 0.14862(15) 0.63089(18) 0.0609(8) Uani 1 1 d .
H28 H 0.142(2) 0.1506(18) 0.579(2) 0.073 Uiso 1 1 calc .
C29 C 0.0798(3) 0.14770(19) 0.6697(2) 0.0800(11) Uani 1 1 d .
H29A H 0.0983 0.1426 0.7213 0.120 Uiso 1 1 calc R
H29B H 0.0398 0.1115 0.6521 0.120 Uiso 1 1 calc R
H29C H 0.0457 0.1884 0.6609 0.120 Uiso 1 1 calc R
C30 C 0.2243(3) 0.08806(17) 0.6404(3) 0.0852(12) Uani 1 1 d .
H30A H 0.2815 0.0942 0.6179 0.128 Uiso 1 1 calc R
H30B H 0.1893 0.0515 0.6178 0.128 Uiso 1 1 calc R
H30C H 0.2402 0.0793 0.6917 0.128 Uiso 1 1 calc R
C31 C 0.29189(18) 0.28982(15) 0.70360(17) 0.0515(7) Uani 1 1 d .
C32 C 0.2626(2) 0.22909(15) 0.71360(16) 0.0532(7) Uani 1 1 d .
C33 C 0.3397(2) 0.3347(2) 0.7589(2) 0.0715(10) Uani 1 1 d .
H33A H 0.2967 0.3692 0.7690 0.107 Uiso 1 1 calc R
H33B H 0.3944 0.3536 0.7407 0.107 Uiso 1 1 calc R
H33C H 0.3591 0.3106 0.8030 0.107 Uiso 1 1 calc R
C34 C 0.2742(3) 0.1889(2) 0.7806(2) 0.0780(10) Uani 1 1 d .
H34A H 0.3163 0.2109 0.8175 0.117 Uiso 1 1 calc R
H34B H 0.3005 0.1468 0.7701 0.117 Uiso 1 1 calc R
H34C H 0.2135 0.1826 0.7980 0.117 Uiso 1 1 calc R
C35 C 0.0648(2) 0.02567(13) 0.31683(18) 0.0522(7) Uani 1 1 d .
H35 H 0.107(2) 0.0633(18) 0.3301(19) 0.063 Uiso 1 1 calc .
C36 C 0.0467(3) 0.02554(16) 0.2363(2) 0.0675(9) Uani 1 1 d .
H36A H 0.0052 -0.0104 0.2205 0.101 Uiso 1 1 calc R
H36B H 0.1057 0.0205 0.2160 0.101 Uiso 1 1 calc R
H36C H 0.0175 0.0664 0.2198 0.101 Uiso 1 1 calc R
C37 C 0.1165(2) -0.03413(17) 0.3481(2) 0.0731(10) Uani 1 1 d .
H37A H 0.1320 -0.0286 0.3999 0.110 Uiso 1 1 calc R
H37B H 0.1737 -0.0398 0.3256 0.110 Uiso 1 1 calc R
H37C H 0.0768 -0.0723 0.3388 0.110 Uiso 1 1 calc R
C38 C -0.13875(19) 0.11766(14) 0.48074(16) 0.0478(6) Uani 1 1 d .
H38 H -0.090(2) 0.1519(16) 0.4905(19) 0.057 Uiso 1 1 calc .
C39 C -0.2281(3) 0.1525(2) 0.4575(2) 0.0817(11) Uani 1 1 d .
H39A H -0.2209 0.1787 0.4149 0.123 Uiso 1 1 calc R
H39B H -0.2436 0.1807 0.4964 0.123 Uiso 1 1 calc R
H39C H -0.2781 0.1210 0.4460 0.123 Uiso 1 1 calc R
C40 C -0.1407(3) 0.0814(2) 0.5505(2) 0.0802(10) Uani 1 1 d .
H40A H -0.1946 0.0525 0.5466 0.120 Uiso 1 1 calc R
H40B H -0.1453 0.1123 0.5895 0.120 Uiso 1 1 calc R
H40C H -0.0835 0.0561 0.5606 0.120 Uiso 1 1 calc R
C41 C -0.15526(18) 0.02252(13) 0.39216(18) 0.0504(6) Uani 1 1 d .
C42 C -0.2499(2) 0.00039(17) 0.4060(2) 0.0701(9) Uani 1 1 d .
H42A H -0.2966 0.0312 0.3849 0.105 Uiso 1 1 calc R
H42B H -0.2526 -0.0024 0.4578 0.105 Uiso 1 1 calc R
H42C H -0.2624 -0.0422 0.3843 0.105 Uiso 1 1 calc R
C43 C -0.09890(18) -0.00264(13) 0.34677(17) 0.0499(7) Uani 1 1 d .
C44 C -0.1179(2) -0.06006(15) 0.2984(2) 0.0646(8) Uani 1 1 d .
H44A H -0.1643 -0.0878 0.3172 0.097 Uiso 1 1 calc R
H44B H -0.0602 -0.0844 0.2965 0.097 Uiso 1 1 calc R
H44C H -0.1416 -0.0454 0.2501 0.097 Uiso 1 1 calc R
N1 N 0.01600(16) 0.39964(11) 0.26465(13) 0.0494(5) Uani 1 1 d .
N2 N -0.03703(15) 0.42161(9) 0.36394(12) 0.0412(5) Uani 1 1 d .
N3 N 0.34259(16) 0.19076(11) 0.22681(13) 0.0450(5) Uani 1 1 d .
N4 N 0.42721(15) 0.20296(11) 0.32756(13) 0.0478(5) Uani 1 1 d .
N5 N 0.26640(15) 0.30483(11) 0.63211(13) 0.0450(5) Uani 1 1 d .
N6 N 0.21940(17) 0.20849(11) 0.64649(13) 0.0482(5) Uani 1 1 d .
N7 N -0.10835(14) 0.07689(10) 0.42378(12) 0.0414(5) Uani 1 1 d .
N8 N -0.01971(14) 0.03666(10) 0.35121(13) 0.0440(5) Uani 1 1 d .

loop_
_atom_site_aniso_label
_atom_site_aniso_U_11
_atom_site_aniso_U_22
_atom_site_aniso_U_33
_atom_site_aniso_U_23
_atom_site_aniso_U_13
_atom_site_aniso_U_12
Fe1 0.03943(18) 0.03242(15) 0.03514(19) 0.00208(12) 0.00930(13) 0.00294(13)
Fe2 0.03646(18) 0.03886(17) 0.03781(19) 0.00124(13) 0.00717(13) -0.00122(13)
Fe3 0.04309(19) 0.03154(15) 0.03333(19) 0.00084(13) 0.00530(13) -0.00575(13)
Fe4 0.03464(16) 0.03281(15) 0.03612(18) -0.00059(13) 0.00665(12) 0.00014(12)
S1 0.0422(3) 0.0412(3) 0.0325(3) -0.0016(2) 0.0038(2) -0.0005(2)
S2 0.0448(3) 0.0370(3) 0.0454(4) 0.0026(2) 0.0099(3) -0.0096(2)
S3 0.0468(3) 0.0344(3) 0.0412(3) -0.0004(2) 0.0143(3) -0.0005(2)
S4 0.0401(3) 0.0361(3) 0.0425(3) 0.0040(2) 0.0048(2) 0.0044(2)
C1 0.0438(13) 0.0370(12) 0.0415(14) 0.0057(10) 0.0100(10) 0.0043(10)
C2 0.0375(13) 0.0444(12) 0.0364(14) 0.0069(10) 0.0121(10) 0.0030(9)
C3 0.0469(14) 0.0406(12) 0.0398(15) -0.0017(10) 0.0013(11) -0.0057(10)
C4 0.0319(11) 0.0269(10) 0.0473(14) 0.0001(9) 0.0067(9) -0.0005(8)
C5 0.088(2) 0.0579(17) 0.057(2) 0.0183(15) 0.0336(17) 0.0186(16)
C6 0.132(4) 0.090(3) 0.053(2) -0.0068(19) 0.023(2) 0.013(2)
C7 0.104(3) 0.115(4) 0.121(4) 0.034(3) 0.072(3) 0.021(3)
C8 0.0563(16) 0.0403(13) 0.0404(15) -0.0003(10) 0.0073(11) 0.0075(11)
C9 0.115(3) 0.083(2) 0.051(2) -0.0096(18) -0.0032(19) -0.027(2)
C10 0.069(2) 0.119(3) 0.056(2) 0.007(2) 0.0174(16) 0.009(2)
C11 0.0562(15) 0.0377(13) 0.0516(17) 0.0070(11) 0.0051(12) 0.0050(11)
C12 0.0632(17) 0.0397(13) 0.0533(17) 0.0121(12) 0.0098(13) 0.0038(11)
C13 0.102(3) 0.0563(18) 0.065(2) 0.0261(16) 0.0144(18) 0.0159(18)
C14 0.094(2) 0.0457(16) 0.068(2) 0.0073(14) 0.0131(17) 0.0227(16)
C15 0.0570(17) 0.077(2) 0.0381(16) 0.0014(14) 0.0081(12) 0.0174(15)
C16 0.107(3) 0.092(3) 0.060(2) 0.019(2) 0.003(2) 0.031(2)
C17 0.079(2) 0.092(3) 0.071(3) -0.005(2) 0.0046(18) -0.014(2)
C18 0.0406(15) 0.079(2) 0.0554(19) -0.0040(16) 0.0047(13) -0.0070(14)
C19 0.091(3) 0.096(3) 0.095(4) -0.020(2) 0.004(2) -0.028(2)
C20 0.083(3) 0.113(3) 0.053(2) 0.011(2) -0.0026(17) 0.004(2)
C21 0.0436(14) 0.0624(17) 0.0593(19) 0.0071(14) 0.0201(13) -0.0001(12)
C22 0.0547(16) 0.0526(15) 0.0509(17) 0.0097(12) 0.0241(13) 0.0044(12)
C23 0.073(2) 0.0697(19) 0.054(2) 0.0088(14) 0.0316(15) 0.0080(15)
C24 0.0461(18) 0.130(3) 0.085(3) -0.003(3) 0.0214(18) 0.0017(19)
C25 0.076(2) 0.0582(18) 0.056(2) -0.0139(14) 0.0191(16) -0.0284(15)
C26 0.090(3) 0.139(4) 0.089(3) -0.032(3) 0.044(2) -0.056(3)
C27 0.134(4) 0.0502(18) 0.093(3) -0.0070(19) 0.038(3) -0.021(2)
C28 0.089(2) 0.0469(15) 0.0444(18) 0.0122(13) -0.0009(15) -0.0109(15)
C29 0.087(3) 0.065(2) 0.086(3) 0.0222(19) 0.003(2) -0.0158(18)
C30 0.122(3) 0.0504(18) 0.085(3) 0.0084(18) 0.019(2) -0.0009(19)
C31 0.0344(13) 0.0719(19) 0.0466(17) -0.0159(13) -0.0017(11) 0.0050(11)
C32 0.0526(16) 0.0668(18) 0.0378(15) -0.0019(13) -0.0050(11) 0.0135(13)
C33 0.0497(17) 0.101(3) 0.061(2) -0.0327(18) -0.0070(14) -0.0028(16)
C34 0.094(3) 0.089(2) 0.046(2) 0.0065(17) -0.0123(17) 0.025(2)
C35 0.0475(15) 0.0402(13) 0.070(2) -0.0099(13) 0.0115(13) 0.0043(11)
C36 0.079(2) 0.0526(17) 0.075(2) -0.0080(15) 0.0284(17) 0.0066(15)
C37 0.0569(17) 0.0634(19) 0.097(3) -0.0110(18) 0.0024(17) 0.0184(15)
C38 0.0449(14) 0.0516(14) 0.0490(16) -0.0023(12) 0.0143(11) -0.0078(12)
C39 0.072(2) 0.098(3) 0.076(3) -0.023(2) 0.0093(18) 0.032(2)
C40 0.102(3) 0.084(3) 0.056(2) 0.0070(17) 0.0184(18) -0.018(2)
C41 0.0440(14) 0.0393(13) 0.0680(19) 0.0009(12) 0.0070(12) -0.0074(11)
C42 0.0539(18) 0.0605(18) 0.098(3) -0.0086(18) 0.0188(17) -0.0226(14)
C43 0.0472(14) 0.0367(13) 0.065(2) -0.0022(12) 0.0039(13) -0.0054(10)
C44 0.0670(19) 0.0478(16) 0.079(2) -0.0140(15) 0.0089(16) -0.0106(13)
N1 0.0603(14) 0.0437(11) 0.0463(14) 0.0120(10) 0.0147(10) 0.0085(10)
N2 0.0497(12) 0.0336(10) 0.0405(12) 0.0043(8) 0.0064(9) 0.0050(8)
N3 0.0475(12) 0.0492(11) 0.0401(12) 0.0066(10) 0.0129(9) 0.0047(10)
N4 0.0416(12) 0.0585(13) 0.0454(14) 0.0029(10) 0.0143(10) -0.0032(10)
N5 0.0396(11) 0.0499(12) 0.0451(13) -0.0089(10) 0.0038(9) -0.0057(9)
N6 0.0578(13) 0.0479(12) 0.0373(13) 0.0037(9) -0.0017(10) -0.0003(10)
N7 0.0408(11) 0.0358(10) 0.0483(13) -0.0013(9) 0.0085(9) -0.0049(8)
N8 0.0408(11) 0.0337(10) 0.0577(14) -0.0030(9) 0.0064(9) -0.0021(8)

loop_
_atom_type_symbol
_atom_type_description
_atom_type_scat_dispersion_real
_atom_type_scat_dispersion_imag
_atom_type_scat_source
C C 0.0033 0.0016 'International Tables Vol C Tables 4.2.6.8 and 6.1.1.4'
H H 0.0000 0.0000 'International Tables Vol C Tables 4.2.6.8 and 6.1.1.4'
N N 0.0061 0.0033 'International Tables Vol C Tables 4.2.6.8 and 6.1.1.4'
S S 0.1246 0.1234 'International Tables Vol C Tables 4.2.6.8 and 6.1.1.4'
Fe Fe 0.3463 0.8444 'International Tables Vol C Tables 4.2.6.8 and 6.1.1.4'

loop_
_geom_angle_atom_site_label_1
_geom_angle_atom_site_label_2
_geom_angle_atom_site_label_3
_geom_angle
C1 Fe1 S3 115.13(7)
C1 Fe1 S1 114.38(8)
S3 Fe1 S1 106.72(3)
C1 Fe1 S2 105.66(7)
S3 Fe1 S2 109.44(3)
S1 Fe1 S2 105.00(2)
C1 Fe1 Fe3 143.20(8)
S3 Fe1 Fe3 57.12(2)
S1 Fe1 Fe3 101.71(2)
S2 Fe1 Fe3 55.638(19)
C1 Fe1 Fe4 150.98(7)
S3 Fe1 Fe4 55.103(17)
S1 Fe1 Fe4 55.06(2)
S2 Fe1 Fe4 103.31(2)
Fe3 Fe1 Fe4 59.325(12)
C1 Fe1 Fe2 138.03(7)
S3 Fe1 Fe2 106.67(2)
S1 Fe1 Fe2 53.237(18)
S2 Fe1 Fe2 54.34(2)
Fe3 Fe1 Fe2 61.181(16)
Fe4 Fe1 Fe2 61.661(14)
C2 Fe2 S1 119.22(8)
C2 Fe2 S4 112.31(7)
S1 Fe2 S4 104.30(3)
C2 Fe2 S2 107.90(7)
S1 Fe2 S2 106.63(3)
S4 Fe2 S2 105.57(3)
C2 Fe2 Fe3 140.91(8)
S1 Fe2 Fe3 99.80(2)
S4 Fe2 Fe3 54.97(2)
S2 Fe2 Fe3 54.088(18)
C2 Fe2 Fe1 145.88(7)
S1 Fe2 Fe1 54.81(2)
S4 Fe2 Fe1 101.17(2)
S2 Fe2 Fe1 54.48(2)
Fe3 Fe2 Fe1 57.305(13)
C2 Fe2 Fe4 150.97(7)
S1 Fe2 Fe4 54.05(2)
S4 Fe2 Fe4 53.700(18)
S2 Fe2 Fe4 100.76(2)
Fe3 Fe2 Fe4 57.000(12)
Fe1 Fe2 Fe4 58.385(16)
C3 Fe3 S2 118.58(7)
C3 Fe3 S4 110.07(8)
S2 Fe3 S4 104.96(3)
C3 Fe3 S3 105.43(8)
S2 Fe3 S3 108.70(3)
S4 Fe3 S3 108.88(2)
C3 Fe3 Fe1 145.56(8)
S2 Fe3 Fe1 56.37(2)
S4 Fe3 Fe1 103.67(2)
S3 Fe3 Fe1 55.596(19)
C3 Fe3 Fe4 135.60(7)
S2 Fe3 Fe4 105.81(2)
S4 Fe3 Fe4 55.69(2)
S3 Fe3 Fe4 55.619(19)
Fe1 Fe3 Fe4 61.701(16)
C3 Fe3 Fe2 148.37(8)
S2 Fe3 Fe2 54.64(2)
S4 Fe3 Fe2 53.768(18)
S3 Fe3 Fe2 105.74(2)
Fe1 Fe3 Fe2 61.515(16)
Fe4 Fe3 Fe2 62.546(14)
C4 Fe4 S4 116.40(6)
C4 Fe4 S3 111.40(6)
S4 Fe4 S3 110.69(3)
C4 Fe4 S1 108.63(7)
S4 Fe4 S1 102.32(3)
S3 Fe4 S1 106.56(3)
C4 Fe4 Fe3 149.89(7)
S4 Fe4 Fe3 56.29(2)
S3 Fe4 Fe3 56.91(2)
S1 Fe4 Fe3 101.46(2)
C4 Fe4 Fe1 141.28(6)
S4 Fe4 Fe1 101.98(2)
S3 Fe4 Fe1 54.89(2)
S1 Fe4 Fe1 55.098(17)
Fe3 Fe4 Fe1 58.974(15)
C4 Fe4 Fe2 142.92(7)
S4 Fe4 Fe2 53.08(2)
S3 Fe4 Fe2 105.06(2)
S1 Fe4 Fe2 52.564(18)
Fe3 Fe4 Fe2 60.453(15)
Fe1 Fe4 Fe2 59.954(12)
Fe2 S1 Fe4 73.38(2)
Fe2 S1 Fe1 71.96(2)
Fe4 S1 Fe1 69.85(2)
Fe3 S2 Fe2 71.28(2)
Fe3 S2 Fe1 68.00(2)
Fe2 S2 Fe1 71.19(2)
Fe1 S3 Fe4 70.01(2)
Fe1 S3 Fe3 67.28(2)
Fe4 S3 Fe3 67.47(2)
Fe2 S4 Fe4 73.22(2)
Fe2 S4 Fe3 71.26(2)
Fe4 S4 Fe3 68.025(19)
N1 C1 N2 105.0(2)
N1 C1 Fe1 125.72(18)
N2 C1 Fe1 129.23(19)
N3 C2 N4 104.9(2)
N3 C2 Fe2 130.32(19)
N4 C2 Fe2 124.6(2)
N6 C3 N5 104.1(2)
N6 C3 Fe3 125.70(19)
N5 C3 Fe3 130.0(2)
N7 C4 N8 104.42(19)
N7 C4 Fe4 131.57(17)
N8 C4 Fe4 122.49(17)
N1 C5 C7 112.6(3)
N1 C5 C6 112.3(3)
C7 C5 C6 112.7(4)
N2 C8 C10 113.1(2)
N2 C8 C9 111.3(3)
C10 C8 C9 113.9(3)
C12 C11 N2 106.3(2)
C12 C11 C14 127.9(3)
N2 C11 C14 125.8(3)
C11 C12 N1 106.9(2)
C11 C12 C13 127.7(3)
N1 C12 C13 125.3(3)
N3 C15 C16 113.9(3)
N3 C15 C17 112.4(3)
C16 C15 C17 112.0(3)
N4 C18 C20 113.5(3)
N4 C18 C19 111.4(3)
C20 C18 C19 113.1(4)
C22 C21 N4 107.6(2)
C22 C21 C24 128.1(3)
N4 C21 C24 124.3(3)
C21 C22 N3 106.3(2)
C21 C22 C23 128.3(3)
N3 C22 C23 125.4(3)
N5 C25 C26 111.6(4)
N5 C25 C27 112.3(3)
C26 C25 C27 115.1(3)
N6 C28 C29 111.1(3)
N6 C28 C30 113.2(3)
C29 C28 C30 114.5(3)
C32 C31 N5 106.9(2)
C32 C31 C33 127.5(3)
N5 C31 C33 125.5(3)
C31 C32 N6 105.8(3)
C31 C32 C34 128.9(3)
N6 C32 C34 125.3(3)
N8 C35 C36 112.7(2)
N8 C35 C37 110.7(3)
C36 C35 C37 113.9(3)
N7 C38 C39 112.7(3)
N7 C38 C40 112.5(3)
C39 C38 C40 112.9(3)
C43 C41 N7 106.1(2)
C43 C41 C42 128.6(3)
N7 C41 C42 125.3(3)
C41 C43 N8 106.7(2)
C41 C43 C44 127.2(3)
N8 C43 C44 126.0(3)
C1 N1 C12 111.0(2)
C1 N1 C5 121.9(2)
C12 N1 C5 127.1(3)
C1 N2 C11 110.8(2)
C1 N2 C8 121.7(2)
C11 N2 C8 127.4(2)
C2 N3 C22 111.1(2)
C2 N3 C15 121.6(2)
C22 N3 C15 127.3(2)
C2 N4 C21 110.0(2)
C2 N4 C18 121.7(2)
C21 N4 C18 128.1(2)
C3 N5 C31 111.6(2)
C3 N5 C25 120.8(2)
C31 N5 C25 127.5(2)
C3 N6 C32 111.5(2)
C3 N6 C28 121.1(2)
C32 N6 C28 127.1(3)
C4 N7 C41 111.5(2)
C4 N7 C38 121.8(2)
C41 N7 C38 126.5(2)
C4 N8 C43 111.2(2)
C4 N8 C35 121.4(2)
C43 N8 C35 127.0(2)

loop_
_geom_bond_atom_site_label_1
_geom_bond_atom_site_label_2
_geom_bond_distance
Fe1 C1 2.125(2)
Fe1 S3 2.3283(8)
Fe1 S1 2.3366(7)
Fe1 S2 2.3375(8)
Fe1 Fe3 2.6030(6)
Fe1 Fe4 2.6746(6)
Fe1 Fe2 2.7186(5)
Fe2 C2 2.071(2)
Fe2 S1 2.2906(7)
Fe2 S4 2.3084(7)
Fe2 S2 2.3335(8)
Fe2 Fe3 2.7100(6)
Fe2 Fe4 2.7643(6)
Fe3 C3 2.112(3)
Fe3 S2 2.3176(7)
Fe3 S4 2.3435(7)
Fe3 S3 2.3698(8)
Fe3 Fe4 2.6126(5)
Fe4 C4 2.127(2)
Fe4 S4 2.3269(7)
Fe4 S3 2.3343(7)
Fe4 S1 2.3354(8)
C1 N1 1.349(4)
C1 N2 1.354(3)
C2 N3 1.352(4)
C2 N4 1.354(4)
C3 N6 1.350(4)
C3 N5 1.357(3)
C4 N7 1.352(3)
C4 N8 1.362(3)
C5 N1 1.476(4)
C5 C7 1.500(5)
C5 C6 1.502(6)
C8 N2 1.463(4)
C8 C10 1.507(5)
C8 C9 1.521(4)
C11 C12 1.347(4)
C11 N2 1.402(3)
C11 C14 1.486(4)
C12 N1 1.392(4)
C12 C13 1.498(4)
C15 N3 1.468(4)
C15 C16 1.503(5)
C15 C17 1.517(6)
C18 N4 1.468(4)
C18 C20 1.500(5)
C18 C19 1.527(5)
C21 C22 1.333(5)
C21 N4 1.395(4)
C21 C24 1.510(5)
C22 N3 1.391(4)
C22 C23 1.498(4)
C25 N5 1.482(4)
C25 C26 1.493(5)
C25 C27 1.515(5)
C28 N6 1.476(4)
C28 C29 1.507(6)
C28 C30 1.515(5)
C31 C32 1.347(5)
C31 N5 1.385(4)
C31 C33 1.500(4)
C32 N6 1.406(4)
C32 C34 1.501(5)
C35 N8 1.464(4)
C35 C36 1.504(5)
C35 C37 1.528(4)
C38 N7 1.469(4)
C38 C39 1.501(5)
C38 C40 1.512(5)
C41 C43 1.350(4)
C41 N7 1.410(3)
C41 C42 1.494(4)
C43 N8 1.400(3)
C43 C44 1.501(4)

loop_
_geom_torsion_atom_site_label_1
_geom_torsion_atom_site_label_2
_geom_torsion_atom_site_label_3
_geom_torsion_atom_site_label_4
_geom_torsion
C1 Fe1 Fe2 C2 4.83(18)
S3 Fe1 Fe2 C2 -169.93(14)
S1 Fe1 Fe2 C2 91.38(14)
S2 Fe1 Fe2 C2 -67.65(14)
Fe3 Fe1 Fe2 C2 -134.19(14)
Fe4 Fe1 Fe2 C2 157.21(14)
C1 Fe1 Fe2 S1 -86.55(11)
S3 Fe1 Fe2 S1 98.69(3)
S2 Fe1 Fe2 S1 -159.02(3)
Fe3 Fe1 Fe2 S1 134.44(2)
Fe4 Fe1 Fe2 S1 65.83(2)
C1 Fe1 Fe2 S4 173.74(11)
S3 Fe1 Fe2 S4 -1.03(3)
S1 Fe1 Fe2 S4 -99.71(3)
S2 Fe1 Fe2 S4 101.26(3)
Fe3 Fe1 Fe2 S4 34.72(2)
Fe4 Fe1 Fe2 S4 -33.88(2)
C1 Fe1 Fe2 S2 72.48(11)
S3 Fe1 Fe2 S2 -102.29(3)
S1 Fe1 Fe2 S2 159.02(3)
Fe3 Fe1 Fe2 S2 -66.54(2)
Fe4 Fe1 Fe2 S2 -135.14(3)
C1 Fe1 Fe2 Fe3 139.02(11)
S3 Fe1 Fe2 Fe3 -35.75(2)
S1 Fe1 Fe2 Fe3 -134.44(2)
S2 Fe1 Fe2 Fe3 66.54(2)
Fe4 Fe1 Fe2 Fe3 -68.602(13)
C1 Fe1 Fe2 Fe4 -152.38(11)
S3 Fe1 Fe2 Fe4 32.86(2)
S1 Fe1 Fe2 Fe4 -65.83(2)
S2 Fe1 Fe2 Fe4 135.14(3)
Fe3 Fe1 Fe2 Fe4 68.602(13)
C1 Fe1 Fe3 C3 24.23(17)
S3 Fe1 Fe3 C3 -64.62(13)
S1 Fe1 Fe3 C3 -167.09(13)
S2 Fe1 Fe3 C3 92.63(13)
Fe4 Fe1 Fe3 C3 -130.51(13)
Fe2 Fe1 Fe3 C3 157.16(13)
C1 Fe1 Fe3 S2 -68.40(11)
S3 Fe1 Fe3 S2 -157.25(3)
S1 Fe1 Fe3 S2 100.28(3)
Fe4 Fe1 Fe3 S2 136.87(2)
Fe2 Fe1 Fe3 S2 64.54(2)
C1 Fe1 Fe3 S4 -167.44(11)
S3 Fe1 Fe3 S4 103.71(3)
S1 Fe1 Fe3 S4 1.24(3)
S2 Fe1 Fe3 S4 -99.04(3)
Fe4 Fe1 Fe3 S4 37.82(2)
Fe2 Fe1 Fe3 S4 -34.504(19)
C1 Fe1 Fe3 S3 88.85(11)
S1 Fe1 Fe3 S3 -102.47(3)
S2 Fe1 Fe3 S3 157.25(3)
Fe4 Fe1 Fe3 S3 -65.88(2)
Fe2 Fe1 Fe3 S3 -138.21(2)
C1 Fe1 Fe3 Fe4 154.74(11)
S3 Fe1 Fe3 Fe4 65.88(2)
S1 Fe1 Fe3 Fe4 -36.58(2)
S2 Fe1 Fe3 Fe4 -136.87(2)
Fe2 Fe1 Fe3 Fe4 -72.328(15)
C1 Fe1 Fe3 Fe2 -132.94(11)
S3 Fe1 Fe3 Fe2 138.21(2)
S1 Fe1 Fe3 Fe2 35.745(19)
S2 Fe1 Fe3 Fe2 -64.54(2)
Fe4 Fe1 Fe3 Fe2 72.328(15)
C2 Fe2 Fe3 C3 -14.89(17)
S1 Fe2 Fe3 C3 168.43(14)
S4 Fe2 Fe3 C3 67.77(14)
S2 Fe2 Fe3 C3 -88.06(14)
Fe1 Fe2 Fe3 C3 -155.26(14)
Fe4 Fe2 Fe3 C3 133.76(14)
C2 Fe2 Fe3 S2 73.17(11)
S1 Fe2 Fe3 S2 -103.50(3)
S4 Fe2 Fe3 S2 155.84(3)
Fe1 Fe2 Fe3 S2 -67.19(2)
Fe4 Fe2 Fe3 S2 -138.17(3)
C2 Fe2 Fe3 S4 -82.67(11)
S1 Fe2 Fe3 S4 100.66(3)
S2 Fe2 Fe3 S4 -155.84(3)
Fe1 Fe2 Fe3 S4 136.97(2)
Fe4 Fe2 Fe3 S4 65.99(2)
C2 Fe2 Fe3 S3 175.20(11)
S1 Fe2 Fe3 S3 -1.47(3)
S4 Fe2 Fe3 S3 -102.13(3)
S2 Fe2 Fe3 S3 102.03(3)
Fe1 Fe2 Fe3 S3 34.84(2)
Fe4 Fe2 Fe3 S3 -36.143(19)
C2 Fe2 Fe3 Fe1 140.36(11)
S1 Fe2 Fe3 Fe1 -36.31(2)
S4 Fe2 Fe3 Fe1 -136.97(2)
S2 Fe2 Fe3 Fe1 67.19(2)
Fe4 Fe2 Fe3 Fe1 -70.980(18)
C2 Fe2 Fe3 Fe4 -148.66(11)
S1 Fe2 Fe3 Fe4 34.67(2)
S4 Fe2 Fe3 Fe4 -65.99(2)
S2 Fe2 Fe3 Fe4 138.17(3)
Fe1 Fe2 Fe3 Fe4 70.980(18)
C3 Fe3 Fe4 C4 1.03(16)
S2 Fe3 Fe4 C4 -177.32(12)
S4 Fe3 Fe4 C4 85.12(12)
S3 Fe3 Fe4 C4 -75.20(12)
Fe1 Fe3 Fe4 C4 -141.05(12)
Fe2 Fe3 Fe4 C4 148.26(12)
C3 Fe3 Fe4 S4 -84.09(11)
S2 Fe3 Fe4 S4 97.56(3)
S3 Fe3 Fe4 S4 -160.32(3)
Fe1 Fe3 Fe4 S4 133.83(2)
Fe2 Fe3 Fe4 S4 63.14(2)
C3 Fe3 Fe4 S3 76.23(11)
S2 Fe3 Fe4 S3 -102.12(3)
S4 Fe3 Fe4 S3 160.32(3)
Fe1 Fe3 Fe4 S3 -65.85(2)
Fe2 Fe3 Fe4 S3 -136.54(2)
C3 Fe3 Fe4 S1 178.65(11)
S2 Fe3 Fe4 S1 0.29(3)
S4 Fe3 Fe4 S1 -97.26(3)
S3 Fe3 Fe4 S1 102.41(3)
Fe1 Fe3 Fe4 S1 36.566(19)
Fe2 Fe3 Fe4 S1 -34.12(2)
C3 Fe3 Fe4 Fe1 142.08(11)
S2 Fe3 Fe4 Fe1 -36.27(2)
S4 Fe3 Fe4 Fe1 -133.83(2)
S3 Fe3 Fe4 Fe1 65.85(2)
Fe2 Fe3 Fe4 Fe1 -70.690(15)
C3 Fe3 Fe4 Fe2 -147.23(11)
S2 Fe3 Fe4 Fe2 34.42(2)
S4 Fe3 Fe4 Fe2 -63.14(2)
S3 Fe3 Fe4 Fe2 136.54(2)
Fe1 Fe3 Fe4 Fe2 70.690(15)
C1 Fe1 Fe4 C4 1.53(19)
S3 Fe1 Fe4 C4 80.57(11)
S1 Fe1 Fe4 C4 -75.67(11)
S2 Fe1 Fe4 C4 -174.83(11)
Fe3 Fe1 Fe4 C4 149.72(11)
Fe2 Fe1 Fe4 C4 -138.75(11)
C1 Fe1 Fe4 S4 173.97(15)
S3 Fe1 Fe4 S4 -106.99(3)
S1 Fe1 Fe4 S4 96.77(3)
S2 Fe1 Fe4 S4 -2.39(3)
Fe3 Fe1 Fe4 S4 -37.84(2)
Fe2 Fe1 Fe4 S4 33.69(2)
C1 Fe1 Fe4 S3 -79.04(15)
S1 Fe1 Fe4 S3 -156.24(3)
S2 Fe1 Fe4 S3 104.60(3)
Fe3 Fe1 Fe4 S3 69.15(3)
Fe2 Fe1 Fe4 S3 140.68(2)
C1 Fe1 Fe4 S1 77.20(15)
S3 Fe1 Fe4 S1 156.24(3)
S2 Fe1 Fe4 S1 -99.16(3)
Fe3 Fe1 Fe4 S1 -134.61(2)
Fe2 Fe1 Fe4 S1 -63.08(2)
C1 Fe1 Fe4 Fe3 -148.19(15)
S3 Fe1 Fe4 Fe3 -69.15(3)
S1 Fe1 Fe4 Fe3 134.61(2)
S2 Fe1 Fe4 Fe3 35.45(2)
Fe2 Fe1 Fe4 Fe3 71.526(18)
C1 Fe1 Fe4 Fe2 140.28(15)
S3 Fe1 Fe4 Fe2 -140.68(2)
S1 Fe1 Fe4 Fe2 63.08(2)
S2 Fe1 Fe4 Fe2 -36.08(2)
Fe3 Fe1 Fe4 Fe2 -71.526(18)
C2 Fe2 Fe4 C4 -16.56(18)
S1 Fe2 Fe4 C4 69.78(11)
S4 Fe2 Fe4 C4 -85.89(11)
S2 Fe2 Fe4 C4 172.60(11)
Fe3 Fe2 Fe4 C4 -154.05(11)
Fe1 Fe2 Fe4 C4 136.84(11)
C2 Fe2 Fe4 S4 69.33(15)
S1 Fe2 Fe4 S4 155.67(3)
S2 Fe2 Fe4 S4 -101.51(3)
Fe3 Fe2 Fe4 S4 -68.15(2)
Fe1 Fe2 Fe4 S4 -137.26(3)
C2 Fe2 Fe4 S3 174.13(15)
S1 Fe2 Fe4 S3 -99.53(3)
S4 Fe2 Fe4 S3 104.80(3)
S2 Fe2 Fe4 S3 3.29(3)
Fe3 Fe2 Fe4 S3 36.64(2)
Fe1 Fe2 Fe4 S3 -32.47(2)
C2 Fe2 Fe4 S1 -86.34(15)
S4 Fe2 Fe4 S1 -155.67(3)
S2 Fe2 Fe4 S1 102.82(3)
Fe3 Fe2 Fe4 S1 136.18(2)
Fe1 Fe2 Fe4 S1 67.07(2)
C2 Fe2 Fe4 Fe3 137.48(15)
S1 Fe2 Fe4 Fe3 -136.18(2)
S4 Fe2 Fe4 Fe3 68.15(2)
S2 Fe2 Fe4 Fe3 -33.35(2)
Fe1 Fe2 Fe4 Fe3 -69.110(15)
C2 Fe2 Fe4 Fe1 -153.41(15)
S1 Fe2 Fe4 Fe1 -67.07(2)
S4 Fe2 Fe4 Fe1 137.26(3)
S2 Fe2 Fe4 Fe1 35.76(2)
Fe3 Fe2 Fe4 Fe1 69.110(15)
C2 Fe2 S1 Fe4 146.29(8)
S4 Fe2 S1 Fe4 20.04(2)
S2 Fe2 S1 Fe4 -91.38(3)
Fe3 Fe2 S1 Fe4 -36.108(19)
Fe1 Fe2 S1 Fe4 -73.68(2)
C2 Fe2 S1 Fe1 -140.02(8)
S4 Fe2 S1 Fe1 93.72(3)
S2 Fe2 S1 Fe1 -17.70(2)
Fe3 Fe2 S1 Fe1 37.575(18)
Fe4 Fe2 S1 Fe1 73.68(2)
C4 Fe4 S1 Fe2 -143.34(6)
S4 Fe4 S1 Fe2 -19.71(2)
S3 Fe4 S1 Fe2 96.54(3)
Fe3 Fe4 S1 Fe2 37.925(19)
Fe1 Fe4 S1 Fe2 76.422(19)
C4 Fe4 S1 Fe1 140.24(6)
S4 Fe4 S1 Fe1 -96.13(2)
S3 Fe4 S1 Fe1 20.11(2)
Fe3 Fe4 S1 Fe1 -38.497(19)
Fe2 Fe4 S1 Fe1 -76.422(18)
C1 Fe1 S1 Fe2 132.87(7)
S3 Fe1 S1 Fe2 -98.60(3)
S2 Fe1 S1 Fe2 17.52(2)
Fe3 Fe1 S1 Fe2 -39.710(19)
Fe4 Fe1 S1 Fe2 -78.415(19)
C1 Fe1 S1 Fe4 -148.71(7)
S3 Fe1 S1 Fe4 -20.19(3)
S2 Fe1 S1 Fe4 95.94(2)
Fe3 Fe1 S1 Fe4 38.706(19)
Fe2 Fe1 S1 Fe4 78.415(19)
C3 Fe3 S2 Fe2 143.36(9)
S4 Fe3 S2 Fe2 19.98(3)
S3 Fe3 S2 Fe2 -96.37(2)
Fe1 Fe3 S2 Fe2 -76.69(2)
Fe4 Fe3 S2 Fe2 -37.96(2)
C3 Fe3 S2 Fe1 -139.96(9)
S4 Fe3 S2 Fe1 96.67(2)
S3 Fe3 S2 Fe1 -19.68(2)
Fe4 Fe3 S2 Fe1 38.73(2)
Fe2 Fe3 S2 Fe1 76.69(2)
C2 Fe2 S2 Fe3 -140.64(8)
S1 Fe2 S2 Fe3 90.17(3)
S4 Fe2 S2 Fe3 -20.36(2)
Fe1 Fe2 S2 Fe3 72.395(19)
Fe4 Fe2 S2 Fe3 34.70(2)
C2 Fe2 S2 Fe1 146.97(8)
S1 Fe2 S2 Fe1 17.78(3)
S4 Fe2 S2 Fe1 -92.76(2)
Fe3 Fe2 S2 Fe1 -72.395(19)
Fe4 Fe2 S2 Fe1 -37.69(2)
C1 Fe1 S2 Fe3 144.66(8)
S3 Fe1 S2 Fe3 20.14(2)
S1 Fe1 S2 Fe3 -94.09(3)
Fe4 Fe1 S2 Fe3 -37.176(19)
Fe2 Fe1 S2 Fe3 -76.81(2)
C1 Fe1 S2 Fe2 -138.53(8)
S3 Fe1 S2 Fe2 96.96(3)
S1 Fe1 S2 Fe2 -17.27(2)
Fe3 Fe1 S2 Fe2 76.81(2)
Fe4 Fe1 S2 Fe2 39.64(2)
C1 Fe1 S3 Fe4 148.26(8)
S1 Fe1 S3 Fe4 20.17(3)
S2 Fe1 S3 Fe4 -92.94(2)
Fe3 Fe1 S3 Fe4 -73.157(18)
Fe2 Fe1 S3 Fe4 -35.61(2)
C1 Fe1 S3 Fe3 -138.58(8)
S1 Fe1 S3 Fe3 93.33(2)
S2 Fe1 S3 Fe3 -19.79(2)
Fe4 Fe1 S3 Fe3 73.157(18)
Fe2 Fe1 S3 Fe3 37.552(19)
C4 Fe4 S3 Fe1 -138.49(7)
S4 Fe4 S3 Fe1 90.33(3)
S1 Fe4 S3 Fe1 -20.17(2)
Fe3 Fe4 S3 Fe1 72.907(18)
Fe2 Fe4 S3 Fe1 34.61(2)
C4 Fe4 S3 Fe3 148.61(7)
S4 Fe4 S3 Fe3 17.42(2)
S1 Fe4 S3 Fe3 -93.07(2)
Fe1 Fe4 S3 Fe3 -72.907(19)
Fe2 Fe4 S3 Fe3 -38.29(2)
C3 Fe3 S3 Fe1 147.99(7)
S2 Fe3 S3 Fe1 19.87(2)
S4 Fe3 S3 Fe1 -93.94(3)
Fe4 Fe3 S3 Fe1 -76.84(2)
Fe2 Fe3 S3 Fe1 -37.48(2)
C3 Fe3 S3 Fe4 -135.17(7)
S2 Fe3 S3 Fe4 96.71(3)
S4 Fe3 S3 Fe4 -17.09(3)
Fe1 Fe3 S3 Fe4 76.84(2)
Fe2 Fe3 S3 Fe4 39.358(19)
C2 Fe2 S4 Fe4 -150.61(8)
S1 Fe2 S4 Fe4 -20.13(2)
S2 Fe2 S4 Fe4 92.05(2)
Fe3 Fe2 S4 Fe4 71.917(18)
Fe1 Fe2 S4 Fe4 36.09(2)
C2 Fe2 S4 Fe3 137.47(8)
S1 Fe2 S4 Fe3 -92.05(2)
S2 Fe2 S4 Fe3 20.13(2)
Fe1 Fe2 S4 Fe3 -35.827(19)
Fe4 Fe2 S4 Fe3 -71.917(18)
C4 Fe4 S4 Fe2 137.82(8)
S3 Fe4 S4 Fe2 -93.65(3)
S1 Fe4 S4 Fe2 19.56(2)
Fe3 Fe4 S4 Fe2 -76.10(2)
Fe1 Fe4 S4 Fe2 -36.91(2)
C4 Fe4 S4 Fe3 -146.08(8)
S3 Fe4 S4 Fe3 -17.55(2)
S1 Fe4 S4 Fe3 95.67(3)
Fe1 Fe4 S4 Fe3 39.19(2)
Fe2 Fe4 S4 Fe3 76.10(2)
C3 Fe3 S4 Fe2 -148.88(8)
S2 Fe3 S4 Fe2 -20.21(3)
S3 Fe3 S4 Fe2 96.02(2)
Fe1 Fe3 S4 Fe2 38.12(2)
Fe4 Fe3 S4 Fe2 78.94(2)
C3 Fe3 S4 Fe4 132.18(8)
S2 Fe3 S4 Fe4 -99.15(3)
S3 Fe3 S4 Fe4 17.08(3)
Fe1 Fe3 S4 Fe4 -40.822(19)
Fe2 Fe3 S4 Fe4 -78.94(2)
S3 Fe1 C1 N1 -160.0(2)
S1 Fe1 C1 N1 -35.8(3)
S2 Fe1 C1 N1 79.1(2)
Fe3 Fe1 C1 N1 132.0(2)
Fe4 Fe1 C1 N1 -97.2(2)
Fe2 Fe1 C1 N1 25.6(3)
S3 Fe1 C1 N2 22.9(3)
S1 Fe1 C1 N2 147.1(2)
S2 Fe1 C1 N2 -97.9(2)
Fe3 Fe1 C1 N2 -45.1(3)
Fe4 Fe1 C1 N2 85.7(3)
Fe2 Fe1 C1 N2 -151.51(18)
S1 Fe2 C2 N3 -0.4(3)
S4 Fe2 C2 N3 122.0(2)
S2 Fe2 C2 N3 -122.1(2)
Fe3 Fe2 C2 N3 -176.62(16)
Fe1 Fe2 C2 N3 -69.8(3)
Fe4 Fe2 C2 N3 67.4(3)
S1 Fe2 C2 N4 -175.42(18)
S4 Fe2 C2 N4 -53.0(2)
S2 Fe2 C2 N4 62.9(2)
Fe3 Fe2 C2 N4 8.3(3)
Fe1 Fe2 C2 N4 115.2(2)
Fe4 Fe2 C2 N4 -107.6(2)
S2 Fe3 C3 N6 -161.2(2)
S4 Fe3 C3 N6 -40.4(3)
S3 Fe3 C3 N6 76.9(2)
Fe1 Fe3 C3 N6 127.5(2)
Fe4 Fe3 C3 N6 20.6(3)
Fe2 Fe3 C3 N6 -93.1(3)
S2 Fe3 C3 N5 12.8(3)
S4 Fe3 C3 N5 133.6(2)
S3 Fe3 C3 N5 -109.1(2)
Fe1 Fe3 C3 N5 -58.4(3)
Fe4 Fe3 C3 N5 -165.35(19)
Fe2 Fe3 C3 N5 81.0(3)
S4 Fe4 C4 N7 130.5(2)
S3 Fe4 C4 N7 2.3(3)
S1 Fe4 C4 N7 -114.7(2)
Fe3 Fe4 C4 N7 62.8(3)
Fe1 Fe4 C4 N7 -57.8(3)
Fe2 Fe4 C4 N7 -166.58(17)
S4 Fe4 C4 N8 -65.8(2)
S3 Fe4 C4 N8 165.99(17)
S1 Fe4 C4 N8 48.9(2)
Fe3 Fe4 C4 N8 -133.55(17)
Fe1 Fe4 C4 N8 105.91(18)
Fe2 Fe4 C4 N8 -2.9(3)
N2 C11 C12 N1 -0.3(3)
C14 C11 C12 N1 179.6(3)
N2 C11 C12 C13 -179.8(3)
C14 C11 C12 C13 0.1(6)
N4 C21 C22 N3 -1.2(3)
C24 C21 C22 N3 175.9(3)
N4 C21 C22 C23 177.6(3)
C24 C21 C22 C23 -5.2(6)
N5 C31 C32 N6 0.1(3)
C33 C31 C32 N6 177.8(3)
N5 C31 C32 C34 178.5(3)
C33 C31 C32 C34 -3.8(5)
N7 C41 C43 N8 -0.3(3)
C42 C41 C43 N8 177.7(3)
N7 C41 C43 C44 -178.2(3)
C42 C41 C43 C44 -0.1(6)
N2 C1 N1 C12 -0.9(3)
Fe1 C1 N1 C12 -178.6(2)
N2 C1 N1 C5 -179.4(3)
Fe1 C1 N1 C5 3.0(4)
C11 C12 N1 C1 0.8(3)
C13 C12 N1 C1 -179.7(3)
C11 C12 N1 C5 179.1(3)
C13 C12 N1 C5 -1.4(5)
C7 C5 N1 C1 -125.5(4)
C6 C5 N1 C1 105.9(4)
C7 C5 N1 C12 56.3(5)
C6 C5 N1 C12 -72.3(4)
N1 C1 N2 C11 0.7(3)
Fe1 C1 N2 C11 178.28(19)
N1 C1 N2 C8 -175.4(2)
Fe1 C1 N2 C8 2.2(4)
C12 C11 N2 C1 -0.3(3)
C14 C11 N2 C1 179.9(3)
C12 C11 N2 C8 175.6(3)
C14 C11 N2 C8 -4.3(5)
C10 C8 N2 C1 -124.9(3)
C9 C8 N2 C1 105.3(3)
C10 C8 N2 C11 59.6(4)
C9 C8 N2 C11 -70.2(4)
N4 C2 N3 C22 0.4(3)
Fe2 C2 N3 C22 -175.32(19)
N4 C2 N3 C15 -179.8(2)
Fe2 C2 N3 C15 4.4(4)
C21 C22 N3 C2 0.5(3)
C23 C22 N3 C2 -178.4(3)
C21 C22 N3 C15 -179.3(3)
C23 C22 N3 C15 1.9(5)
C16 C15 N3 C2 122.3(3)
C17 C15 N3 C2 -108.9(3)
C16 C15 N3 C22 -58.0(4)
C17 C15 N3 C22 70.8(4)
N3 C2 N4 C21 -1.2(3)
Fe2 C2 N4 C21 174.89(19)
N3 C2 N4 C18 173.8(2)
Fe2 C2 N4 C18 -10.2(3)
C22 C21 N4 C2 1.5(3)
C24 C21 N4 C2 -175.7(3)
C22 C21 N4 C18 -173.0(3)
C24 C21 N4 C18 9.7(5)
C20 C18 N4 C2 118.9(3)
C19 C18 N4 C2 -112.1(3)
C20 C18 N4 C21 -67.1(4)
C19 C18 N4 C21 61.9(4)
N6 C3 N5 C31 1.5(3)
Fe3 C3 N5 C31 -173.5(2)
N6 C3 N5 C25 179.4(3)
Fe3 C3 N5 C25 4.4(4)
C32 C31 N5 C3 -1.0(3)
C33 C31 N5 C3 -178.8(3)
C32 C31 N5 C25 -178.7(3)
C33 C31 N5 C25 3.4(5)
C26 C25 N5 C3 -104.2(3)
C27 C25 N5 C3 124.9(3)
C26 C25 N5 C31 73.3(4)
C27 C25 N5 C31 -57.5(4)
N5 C3 N6 C32 -1.4(3)
Fe3 C3 N6 C32 173.9(2)
N5 C3 N6 C28 171.6(3)
Fe3 C3 N6 C28 -13.1(4)
C31 C32 N6 C3 0.9(3)
C34 C32 N6 C3 -177.6(3)
C31 C32 N6 C28 -171.6(3)
C34 C32 N6 C28 10.0(5)
C29 C28 N6 C3 -109.0(3)
C30 C28 N6 C3 120.5(3)
C29 C28 N6 C32 62.8(4)
C30 C28 N6 C32 -67.7(4)
N8 C4 N7 C41 0.6(3)
Fe4 C4 N7 C41 166.4(2)
N8 C4 N7 C38 176.0(2)
Fe4 C4 N7 C38 -18.2(4)
C43 C41 N7 C4 -0.2(3)
C42 C41 N7 C4 -178.3(3)
C43 C41 N7 C38 -175.3(3)
C42 C41 N7 C38 6.5(5)
C39 C38 N7 C4 121.2(3)
C40 C38 N7 C4 -109.9(3)
C39 C38 N7 C41 -64.1(4)
C40 C38 N7 C41 64.9(4)
N7 C4 N8 C43 -0.8(3)
Fe4 C4 N8 C43 -168.23(18)
N7 C4 N8 C35 -174.6(2)
Fe4 C4 N8 C35 17.9(3)
C41 C43 N8 C4 0.7(3)
C44 C43 N8 C4 178.6(3)
C41 C43 N8 C35 174.1(3)
C44 C43 N8 C35 -8.0(5)
C36 C35 N8 C4 -124.7(3)
C37 C35 N8 C4 106.5(3)
C36 C35 N8 C43 62.5(4)
C37 C35 N8 C43 -66.3(4)
